data_7708981
loop_
_publ_author_name
'Wang, Kang'
'Duan, Yuhan'
'Chen, Jiajing'
'Wang, Haiying'
'Liu, Hui-Yan'

_publ_section_title
;
 Dye encapsulated zinc-based metal-organic framework as a dual-emission
 sensor for highly sensitive detection of antibiotics
;
_journal_name_full 'Dalton Transactions'
_journal_paper_doi 10.1039/D1DT03950D
_journal_year 2021
_chemical_formula_sum 'C51 H33 N3 O33 Zn6'
_chemical_formula_weight 1608.02
_space_group_crystal_system trigonal
_space_group_IT_number 147
_space_group_name_Hall '-P 3'
_space_group_name_H-M_alt 'P -3'
_atom_sites_solution_hydrogens mixed
_audit_creation_method SHELXL-2018/3
_audit_update_record
;
2021-11-29 deposited with the CCDC.	2021-11-30 downloaded from the CCDC.
;
_cell_angle_alpha 90
_cell_angle_beta 90
_cell_angle_gamma 120
_cell_formula_units_Z 3
_cell_length_a 23.256(4)
_cell_length_b 23.256(4)
_cell_length_c 19.964(3)
_cell_measurement_reflns_used 9971
_cell_measurement_temperature 150(2)
_cell_measurement_theta_max 22.31
_cell_measurement_theta_min 2.27
_cell_volume 9351(3)
_computing_cell_refinement 'Bruker SAINT'
_computing_data_collection 'Bruker APEX2'
_computing_data_reduction 'Bruker SAINT'
_computing_molecular_graphics 'Bruker SHELXTL'
_computing_publication_material 'Bruker SHELXTL'
_computing_structure_refinement 'SHELXL-2018/3 (Sheldrick, 2018)'
_computing_structure_solution 'SHELXS-97 (Sheldrick 2008)'
_diffrn_ambient_temperature 150(2)
_diffrn_measured_fraction_theta_full 0.999
_diffrn_measured_fraction_theta_max 0.993
_diffrn_measurement_device_type 'Bruker APEX-II CCD'
_diffrn_measurement_method '\f and \w scans'
_diffrn_radiation_type MoK\a
_diffrn_radiation_wavelength 0.71073
_diffrn_reflns_av_R_equivalents 0.0758
_diffrn_reflns_av_unetI/netI 0.0886
_diffrn_reflns_Laue_measured_fraction_full 0.999
_diffrn_reflns_Laue_measured_fraction_max 0.993
_diffrn_reflns_limit_h_max 29
_diffrn_reflns_limit_h_min -30
_diffrn_reflns_limit_k_max 25
_diffrn_reflns_limit_k_min -30
_diffrn_reflns_limit_l_max 19
_diffrn_reflns_limit_l_min -25
_diffrn_reflns_number 57025
_diffrn_reflns_point_group_measured_fraction_full 0.999
_diffrn_reflns_point_group_measured_fraction_max 0.993
_diffrn_reflns_theta_full 25.242
_diffrn_reflns_theta_max 27.595
_diffrn_reflns_theta_min 1.011
_exptl_absorpt_coefficient_mu 1.184
_exptl_absorpt_correction_T_max 0.748
_exptl_absorpt_correction_T_min 0.696
_exptl_absorpt_correction_type multi-scan
_exptl_absorpt_process_details 'SADABS; Bruker, 2008'
_exptl_crystal_colour colorless
_exptl_crystal_density_diffrn 0.857
_exptl_crystal_description block
_exptl_crystal_F_000 2412
_exptl_crystal_size_max 0.330
_exptl_crystal_size_mid 0.330
_exptl_crystal_size_min 0.260
_refine_diff_density_max 2.159
_refine_diff_density_min -0.804
_refine_diff_density_rms 0.152
_refine_ls_extinction_method none
_refine_ls_goodness_of_fit_ref 1.070
_refine_ls_hydrogen_treatment constr
_refine_ls_matrix_type full
_refine_ls_number_parameters 398
_refine_ls_number_reflns 14372
_refine_ls_number_restraints 315
_refine_ls_restrained_S_all 1.097
_refine_ls_R_factor_all 0.1611
_refine_ls_R_factor_gt 0.1076
_refine_ls_shift/su_max 0.000
_refine_ls_shift/su_mean 0.000
_refine_ls_structure_factor_coef Fsqd
_refine_ls_weighting_details 'w=1/[\s^2^(Fo^2^)+(0.1376P)^2^+15.9616P] where P=(Fo^2^+2Fc^2^)/3'
_refine_ls_weighting_scheme calc
_refine_ls_wR_factor_gt 0.2515
_refine_ls_wR_factor_ref 0.2871
_reflns_Friedel_coverage 0.000
_reflns_number_gt 8594
_reflns_number_total 14372
_reflns_threshold_expression 'I > 2\s(I)'
_cod_data_source_file d1dt03950d2.cif
_cod_data_source_block a_sq
_cod_original_cell_volume 9351(4)
_cod_database_code 7708981
_shelx_shelxl_version_number 2018/3
_shelx_space_group_comment
;
The symmetry employed for this shelxl refinement is uniquely defined
by the following loop, which should always be used as a source of
symmetry information in preference to the above space-group names.
They are only intended as comments.
;
_shelx_estimated_absorpt_t_min 0.696
_shelx_estimated_absorpt_t_max 0.748

loop_
_space_group_symop_operation_xyz
'x, y, z'
'-y, x-y, z'
'-x+y, -x, z'
'-x, -y, -z'
'y, -x+y, -z'
'x-y, x, -z'

loop_
_atom_site_label
_atom_site_type_symbol
_atom_site_fract_x
_atom_site_fract_y
_atom_site_fract_z
_atom_site_U_iso_or_equiv
_atom_site_adp_type
_atom_site_occupancy
_atom_site_site_symmetry_order
_atom_site_calc_flag
_atom_site_refinement_flags_posn
_atom_site_refinement_flags_adp
_atom_site_refinement_flags_occupancy
_atom_site_disorder_assembly
_atom_site_disorder_group
C1 C 0.3366(7) 0.0706(6) 0.4191(6) 0.085(3) Uani 1 1 d . U . . .
C2 C 0.3441(4) 0.0234(4) 0.4665(4) 0.093(3) Uani 1 1 d G U . . .
C3 C 0.2897(3) -0.0242(4) 0.5022(4) 0.094(3) Uani 1 1 d G U . . .
H3 H 0.247695 -0.026932 0.497614 0.113 Uiso 1 1 calc R U . . .
C4 C 0.2967(4) -0.0677(3) 0.5447(3) 0.104(3) Uani 1 1 d G U . . .
C5 C 0.3581(4) -0.0636(4) 0.5514(3) 0.127(4) Uani 1 1 d G U . . .
H5 H 0.362859 -0.093328 0.580436 0.152 Uiso 1 1 calc R U . . .
C6 C 0.4125(4) -0.0161(4) 0.5157(4) 0.123(4) Uani 1 1 d DG U . . .
C7 C 0.4055(4) 0.0274(4) 0.4733(4) 0.117(4) Uani 1 1 d G U . . .
H7 H 0.442652 0.059869 0.448847 0.140 Uiso 1 1 calc R U . . .
C8 C -0.0549(6) 0.2548(7) 0.2480(6) 0.089(3) Uani 1 1 d . U . . .
C9 C 0.2412(8) -0.1189(6) 0.5839(5) 0.101(3) Uani 1 1 d . U . . .
N1 N 0.5387(11) 0.0307(13) 0.5051(12) 0.140(8) Uani 0.5 1 d D U P A -1
H1 H 0.547824 0.071352 0.504445 0.168 Uiso 0.5 1 d R U P A -1
C25 C 0.4749(7) -0.0178(9) 0.5284(7) 0.140(6) Uani 0.5 1 d D U P A -1
O16 O 0.4755(11) -0.0627(12) 0.5611(11) 0.173(8) Uani 0.5 1 d D U P A -1
C10 C -0.0008(3) 0.3009(4) 0.2021(4) 0.091(3) Uani 1 1 d G U . . .
C11 C 0.0596(4) 0.3025(4) 0.1991(4) 0.110(3) Uani 1 1 d G U . . .
H11 H 0.066011 0.271277 0.224004 0.132 Uiso 1 1 calc R U . . .
C12 C 0.1108(3) 0.3497(5) 0.1598(5) 0.117(3) Uani 1 1 d G U . . .
C13 C 0.1015(3) 0.3954(4) 0.1234(4) 0.103(3) Uani 1 1 d G U . . .
H13 H 0.136475 0.427658 0.096547 0.124 Uiso 1 1 calc R U . . .
C14 C 0.0410(4) 0.3938(4) 0.1264(4) 0.089(3) Uani 1 1 d G U . . .
C15 C -0.0101(3) 0.3466(4) 0.1658(5) 0.081(3) Uani 1 1 d G U . . .
H15 H -0.051468 0.345551 0.167785 0.097 Uiso 1 1 calc R U . . .
C16 C 0.0288(6) 0.4381(6) 0.0846(6) 0.083(3) Uani 1 1 d . U . . .
C17 C 0.3300(6) 0.2257(6) 0.2453(6) 0.071(2) Uani 1 1 d . U . . .
C18 C 0.3216(4) 0.2732(4) 0.2023(4) 0.084(2) Uani 1 1 d G U . . .
C19 C 0.2602(3) 0.2698(4) 0.2009(4) 0.103(3) Uani 1 1 d G U . . .
H19 H 0.224292 0.236813 0.226300 0.123 Uiso 1 1 calc R U . . .
C20 C 0.2514(3) 0.3146(5) 0.1624(5) 0.115(3) Uani 1 1 d DG U . . .
C21 C 0.3040(4) 0.3628(4) 0.1252(4) 0.107(3) Uani 1 1 d G U . . .
H21 H 0.298013 0.393401 0.098896 0.128 Uiso 1 1 calc R U . . .
C22 C 0.3654(3) 0.3662(4) 0.1266(4) 0.086(2) Uani 1 1 d G U . . .
C23 C 0.3742(3) 0.3214(4) 0.1651(4) 0.074(2) Uani 1 1 d G U . . .
H23 H 0.416193 0.323762 0.166081 0.089 Uiso 1 1 calc R U . . .
C27 C 0.1976(5) 0.3186(5) 0.1753(5) 0.152(4) Uani 1 1 d D U . . .
N2 N 0.1707(6) 0.3506(6) 0.1492(6) 0.154(4) Uani 1 1 d D U . . .
H2D H 0.195529 0.379069 0.118116 0.185 Uiso 1 1 calc R U . . .
O17 O 0.1607(6) 0.2865(9) 0.2219(7) 0.273(7) Uani 1 1 d D U . . .
C24 C 0.4197(7) 0.4156(7) 0.0840(7) 0.089(3) Uani 1 1 d . U . . .
O1 O 0.2821(5) 0.0616(4) 0.4129(4) 0.090(2) Uani 1 1 d . U . . .
O2 O 0.3919(4) 0.1172(4) 0.3921(4) 0.088(2) Uani 1 1 d . U . . .
O3 O 0.1905(5) -0.1074(5) 0.5871(5) 0.108(3) Uani 1 1 d . U . . .
O4 O 0.2446(4) -0.1632(4) 0.6114(4) 0.104(3) Uani 1 1 d . U . . .
O5 O -0.0489(4) 0.2100(5) 0.2749(5) 0.105(3) Uani 1 1 d . U . . .
O6 O -0.1045(4) 0.2630(5) 0.2573(4) 0.093(3) Uani 1 1 d . U . . .
O7 O -0.0278(5) 0.4277(5) 0.0803(4) 0.089(2) Uani 1 1 d . U . . .
O8 O 0.0812(4) 0.4854(4) 0.0563(4) 0.086(2) Uani 1 1 d . U . . .
O9 O 0.2778(4) 0.1810(4) 0.2752(4) 0.082(2) Uani 1 1 d . U . . .
O10 O 0.3879(4) 0.2330(4) 0.2528(4) 0.0691(17) Uani 1 1 d . U . . .
O11 O 0.4091(4) 0.4553(5) 0.0583(4) 0.096(3) Uani 1 1 d . U . . .
O12 O 0.4722(4) 0.4104(4) 0.0800(4) 0.079(2) Uani 1 1 d . U . . .
Zn1 Zn 0.40637(5) 0.18199(5) 0.31936(5) 0.0450(3) Uani 1 1 d . U . . .
Zn2 Zn 0.26031(6) 0.11302(6) 0.34645(6) 0.0632(4) Uani 1 1 d . U . . .
Zn3 Zn 0.54256(6) 0.46999(6) 0.01426(6) 0.0589(4) Uani 1 1 d . U . . .
O1A O 0.5017(4) 0.2099(4) 0.3068(4) 0.104(3) Uani 1 1 d . U . . .
H1A1 H 0.527156 0.241778 0.273600 0.125 Uiso 1 1 calc R U . . .
H1A2 H 0.521731 0.191261 0.334115 0.125 Uiso 1 1 calc R U . . .
O1B O 0.6189(5) 0.4571(5) 0.0355(5) 0.112(3) Uani 1 1 d . U . . .
H1B1 H 0.650605 0.484334 0.068134 0.134 Uiso 1 1 calc R U . . .
H1B2 H 0.623551 0.423605 0.013135 0.134 Uiso 1 1 calc R U . . .
O1C O 0.1676(4) 0.0813(6) 0.3628(5) 0.166(5) Uani 1 1 d . U . . .
H1C1 H 0.145211 0.099410 0.338410 0.199 Uiso 1 1 calc R U . . .
H1C2 H 0.144206 0.047623 0.395183 0.199 Uiso 1 1 calc R U . . .

loop_
_atom_site_aniso_label
_atom_site_aniso_U_11
_atom_site_aniso_U_22
_atom_site_aniso_U_33
_atom_site_aniso_U_23
_atom_site_aniso_U_13
_atom_site_aniso_U_12
C1 0.102(6) 0.080(5) 0.070(5) 0.023(4) 0.017(5) 0.044(5)
C2 0.108(6) 0.089(5) 0.084(5) 0.053(4) 0.016(5) 0.050(5)
C3 0.103(6) 0.093(6) 0.073(6) 0.048(5) 0.012(5) 0.039(5)
C4 0.105(6) 0.107(6) 0.078(5) 0.061(5) 0.014(5) 0.036(5)
C5 0.120(7) 0.126(7) 0.108(6) 0.083(6) 0.018(6) 0.041(6)
C6 0.115(6) 0.129(6) 0.127(7) 0.077(5) 0.022(6) 0.063(5)
C7 0.118(7) 0.111(6) 0.112(7) 0.066(6) 0.034(6) 0.050(6)
C8 0.068(5) 0.130(6) 0.072(5) 0.023(5) -0.008(4) 0.051(5)
C9 0.106(6) 0.097(5) 0.067(5) 0.057(5) 0.029(5) 0.027(5)
N1 0.158(14) 0.150(13) 0.101(12) 0.046(11) 0.009(11) 0.070(10)
C25 0.132(8) 0.144(8) 0.140(8) 0.054(7) 0.011(7) 0.067(6)
O16 0.151(14) 0.204(15) 0.207(16) 0.121(13) 0.028(13) 0.120(12)
C10 0.052(4) 0.131(6) 0.095(6) 0.034(5) 0.012(4) 0.049(4)
C11 0.060(5) 0.146(7) 0.126(7) 0.065(6) 0.016(5) 0.053(5)
C12 0.059(4) 0.152(7) 0.148(7) 0.064(6) 0.033(5) 0.059(5)
C13 0.054(5) 0.130(7) 0.123(7) 0.048(6) 0.034(5) 0.045(5)
C14 0.067(5) 0.118(6) 0.092(5) 0.030(5) 0.028(4) 0.055(4)
C15 0.049(4) 0.119(7) 0.084(5) 0.028(5) 0.014(5) 0.049(4)
C16 0.083(5) 0.106(6) 0.071(5) 0.017(4) 0.034(4) 0.057(5)
C17 0.095(5) 0.083(5) 0.065(5) 0.020(4) 0.023(4) 0.067(4)
C18 0.097(5) 0.099(5) 0.090(5) 0.039(4) 0.033(4) 0.073(4)
C19 0.097(6) 0.123(7) 0.115(6) 0.054(5) 0.047(5) 0.075(5)
C20 0.095(5) 0.142(7) 0.144(6) 0.057(6) 0.047(5) 0.086(5)
C21 0.097(6) 0.122(6) 0.134(7) 0.054(6) 0.026(5) 0.079(5)
C22 0.091(5) 0.095(5) 0.102(5) 0.038(4) 0.024(5) 0.068(4)
C23 0.089(5) 0.092(5) 0.073(5) 0.036(4) 0.021(5) 0.069(5)
C27 0.097(6) 0.184(8) 0.189(8) 0.080(7) 0.050(6) 0.082(6)
N2 0.090(6) 0.184(8) 0.181(8) 0.071(7) 0.054(6) 0.063(6)
O17 0.155(10) 0.343(16) 0.395(17) 0.071(15) 0.048(11) 0.180(10)
C24 0.090(5) 0.097(5) 0.094(5) 0.034(5) 0.012(5) 0.058(4)
O1 0.108(6) 0.085(5) 0.079(5) 0.034(4) 0.011(5) 0.050(5)
O2 0.103(5) 0.083(4) 0.073(4) 0.025(4) 0.004(4) 0.044(4)
O3 0.102(6) 0.118(6) 0.081(5) 0.052(5) 0.044(5) 0.038(5)
O4 0.095(5) 0.098(6) 0.082(5) 0.055(5) 0.026(4) 0.021(5)
O5 0.067(5) 0.141(7) 0.081(5) 0.031(5) 0.004(4) 0.034(5)
O6 0.076(5) 0.121(6) 0.069(5) 0.023(4) 0.017(4) 0.038(5)
O7 0.093(5) 0.111(6) 0.078(5) 0.008(4) 0.023(4) 0.062(5)
O8 0.086(5) 0.105(6) 0.079(5) 0.036(4) 0.029(4) 0.056(4)
O9 0.104(5) 0.097(5) 0.055(4) 0.048(4) 0.025(4) 0.057(4)
O10 0.080(4) 0.082(4) 0.064(4) 0.024(3) 0.007(3) 0.054(3)
O11 0.103(5) 0.119(6) 0.092(5) 0.062(5) 0.016(4) 0.076(5)
O12 0.067(4) 0.091(5) 0.082(5) 0.044(4) 0.028(4) 0.040(4)
Zn1 0.0515(6) 0.0448(5) 0.0402(5) 0.0097(4) 0.0176(4) 0.0253(4)
Zn2 0.0474(6) 0.0754(8) 0.0590(8) 0.0159(6) 0.0232(5) 0.0249(5)
Zn3 0.0705(7) 0.0737(8) 0.0636(7) 0.0222(6) 0.0029(6) 0.0595(6)
O1A 0.049(4) 0.122(7) 0.105(6) 0.055(5) 0.032(4) 0.016(4)
O1B 0.123(7) 0.133(7) 0.128(7) 0.029(6) -0.011(6) 0.101(6)
O1C 0.068(5) 0.227(11) 0.144(9) 0.029(9) 0.035(6) 0.030(7)

loop_
_atom_type_symbol
_atom_type_description
_atom_type_scat_dispersion_real
_atom_type_scat_dispersion_imag
_atom_type_scat_source
C C 0.0033 0.0016 'International Tables Vol C Tables 4.2.6.8 and 6.1.1.4'
H H 0.0000 0.0000 'International Tables Vol C Tables 4.2.6.8 and 6.1.1.4'
N N 0.0061 0.0033 'International Tables Vol C Tables 4.2.6.8 and 6.1.1.4'
O O 0.0106 0.0060 'International Tables Vol C Tables 4.2.6.8 and 6.1.1.4'
Zn Zn 0.2839 1.4301 'International Tables Vol C Tables 4.2.6.8 and 6.1.1.4'

loop_
_geom_angle_atom_site_label_1
_geom_angle_atom_site_label_2
_geom_angle_atom_site_label_3
_geom_angle
_geom_angle_site_symmetry_1
_geom_angle_site_symmetry_3
_geom_angle_publ_flag
O1 C1 O2 128.5(12) . . ?
O1 C1 C2 115.8(11) . . ?
O2 C1 C2 115.7(12) . . ?
C3 C2 C7 120.0 . . ?
C3 C2 C1 120.4(7) . . ?
C7 C2 C1 119.6(7) . . ?
C4 C3 C2 120.0 . . ?
C4 C3 H3 120.0 . . ?
C2 C3 H3 120.0 . . ?
C5 C4 C3 120.0 . . ?
C5 C4 C9 117.3(8) . . ?
C3 C4 C9 122.7(9) . . ?
C4 C5 C6 120.0 . . ?
C4 C5 H5 120.0 . . ?
C6 C5 H5 120.0 . . ?
C5 C6 C7 120.0 . . ?
C5 C6 C25 113.7(8) . . ?
C7 C6 C25 126.3(8) . . ?
C6 C7 C2 120.0 . . ?
C6 C7 H7 120.0 . . ?
C2 C7 H7 120.0 . . ?
O5 C8 O6 123.6(13) . . ?
O5 C8 C10 117.6(11) . . ?
O6 C8 C10 118.9(11) . . ?
O4 C9 O3 126.4(12) . . ?
O4 C9 C4 122.0(14) . . ?
O3 C9 C4 111.6(10) . . ?
C25 N1 H1 117.6 . . ?
O16 C25 N1 113.2(17) . . ?
O16 C25 C6 122.3(12) . . ?
N1 C25 C6 124.5(17) . . ?
C11 C10 C15 120.0 . . ?
C11 C10 C8 121.5(7) . . ?
C15 C10 C8 118.3(7) . . ?
C12 C11 C10 120.0 . . ?
C12 C11 H11 120.0 . . ?
C10 C11 H11 120.0 . . ?
C11 C12 C13 120.0 . . ?
C11 C12 N2 123.4(7) . . ?
C13 C12 N2 116.4(7) . . ?
C14 C13 C12 120.0 . . ?
C14 C13 H13 120.0 . . ?
C12 C13 H13 120.0 . . ?
C15 C14 C13 120.0 . . ?
C15 C14 C16 119.2(7) . . ?
C13 C14 C16 120.6(6) . . ?
C14 C15 C10 120.0 . . ?
C14 C15 H15 120.0 . . ?
C10 C15 H15 120.0 . . ?
O7 C16 O8 127.0(12) . . ?
O7 C16 C14 118.4(11) . . ?
O8 C16 C14 114.6(10) . . ?
O10 C17 O9 124.1(10) . . ?
O10 C17 C18 119.3(9) . . ?
O9 C17 C18 116.6(9) . . ?
C19 C18 C23 120.0 . . ?
C19 C18 C17 118.8(6) . . ?
C23 C18 C17 121.2(6) . . ?
C18 C19 C20 120.0 . . ?
C18 C19 H19 120.0 . . ?
C20 C19 H19 120.0 . . ?
C27 C20 C21 121.9(7) . . ?
C27 C20 C19 116.3(7) . . ?
C21 C20 C19 120.0 . . ?
C20 C21 C22 120.0 . . ?
C20 C21 H21 120.0 . . ?
C22 C21 H21 120.0 . . ?
C23 C22 C21 120.0 . . ?
C23 C22 C24 120.8(7) . . ?
C21 C22 C24 119.1(7) . . ?
C22 C23 C18 120.0 . . ?
C22 C23 H23 120.0 . . ?
C18 C23 H23 120.0 . . ?
O17 C27 N2 105.1(9) . . ?
O17 C27 C20 120.1(10) . . ?
N2 C27 C20 134.8(11) . . ?
C27 N2 C12 133.8(9) . . ?
C27 N2 H2D 113.1 . . ?
C12 N2 H2D 113.1 . . ?
O11 C24 O12 128.5(12) . . ?
O11 C24 C22 115.1(11) . . ?
O12 C24 C22 116.4(10) . . ?
C1 O1 Zn2 122.0(9) . . ?
C1 O2 Zn1 130.4(8) . . ?
C9 O3 Zn2 127.2(8) . 5_556 ?
C9 O4 Zn1 126.0(10) . 5_556 ?
C8 O5 Zn2 123.5(9) . 2 ?
C8 O6 Zn1 134.9(9) . 2 ?
C16 O7 Zn3 132.5(9) . 3_565 ?
C16 O8 Zn3 120.3(8) . 6 ?
C17 O9 Zn2 134.6(8) . . ?
C17 O10 Zn1 122.1(7) . . ?
C24 O11 Zn3 135.1(9) . 4_665 ?
C24 O12 Zn3 117.3(7) . . ?
O10 Zn1 O1A 105.2(3) . . ?
O10 Zn1 O6 89.3(3) . 3 ?
O1A Zn1 O6 98.3(4) . 3 ?
O10 Zn1 O4 87.5(4) . 6_556 ?
O1A Zn1 O4 103.9(4) . 6_556 ?
O6 Zn1 O4 157.7(4) 3 6_556 ?
O10 Zn1 O2 160.3(3) . . ?
O1A Zn1 O2 94.4(4) . . ?
O6 Zn1 O2 86.6(4) 3 . ?
O4 Zn1 O2 89.0(4) 6_556 . ?
O10 Zn1 Zn2 85.0(2) . . ?
O1A Zn1 Zn2 168.1(3) . . ?
O6 Zn1 Zn2 75.4(3) 3 . ?
O4 Zn1 Zn2 82.3(3) 6_556 . ?
O2 Zn1 Zn2 75.3(3) . . ?
O1C Zn2 O9 99.7(5) . . ?
O1C Zn2 O1 103.1(5) . . ?
O9 Zn2 O1 157.0(4) . . ?
O1C Zn2 O3 97.5(5) . 6_556 ?
O9 Zn2 O3 86.4(4) . 6_556 ?
O1 Zn2 O3 88.4(4) . 6_556 ?
O1C Zn2 O5 103.4(5) . 3 ?
O9 Zn2 O5 90.1(3) . 3 ?
O1 Zn2 O5 86.8(4) . 3 ?
O3 Zn2 O5 159.1(4) 6_556 3 ?
O1C Zn2 Zn1 171.6(4) . . ?
O9 Zn2 Zn1 73.8(2) . . ?
O1 Zn2 Zn1 83.2(3) . . ?
O3 Zn2 Zn1 77.0(3) 6_556 . ?
O5 Zn2 Zn1 82.3(3) 3 . ?
O1B Zn3 O7 92.4(4) . 2_665 ?
O1B Zn3 O12 103.7(4) . . ?
O7 Zn3 O12 88.6(3) 2_665 . ?
O1B Zn3 O8 109.5(4) . 5 ?
O7 Zn3 O8 158.0(3) 2_665 5 ?
O12 Zn3 O8 86.1(4) . 5 ?
O1B Zn3 O11 97.1(3) . 4_665 ?
O7 Zn3 O11 85.9(4) 2_665 4_665 ?
O12 Zn3 O11 158.7(3) . 4_665 ?
O8 Zn3 O11 91.3(3) 5 4_665 ?
O1B Zn3 Zn3 163.7(3) . 4_665 ?
O7 Zn3 Zn3 75.2(3) 2_665 4_665 ?
O12 Zn3 Zn3 86.9(2) . 4_665 ?
O8 Zn3 Zn3 83.2(2) 5 4_665 ?
O11 Zn3 Zn3 71.8(2) 4_665 4_665 ?
Zn1 O1A H1A1 120.0 . . ?
Zn1 O1A H1A2 120.0 . . ?
H1A1 O1A H1A2 120.0 . . ?
Zn3 O1B H1B1 120.0 . . ?
Zn3 O1B H1B2 120.0 . . ?
H1B1 O1B H1B2 120.0 . . ?
Zn2 O1C H1C1 120.0 . . ?
Zn2 O1C H1C2 120.0 . . ?
H1C1 O1C H1C2 120.0 . . ?

loop_
_geom_bond_atom_site_label_1
_geom_bond_atom_site_label_2
_geom_bond_distance
_geom_bond_site_symmetry_2
_geom_bond_publ_flag
C1 O1 1.184(15) . ?
C1 O2 1.312(15) . ?
C1 C2 1.523(13) . ?
C2 C3 1.3900 . ?
C2 C7 1.3900 . ?
C3 C4 1.3900 . ?
C3 H3 0.9500 . ?
C4 C5 1.3900 . ?
C4 C9 1.470(13) . ?
C5 C6 1.3900 . ?
C5 H5 0.9500 . ?
C6 C7 1.3900 . ?
C6 C25 1.493(10) . ?
C7 H7 0.9500 . ?
C8 O5 1.241(15) . ?
C8 O6 1.273(14) . ?
C8 C10 1.490(14) . ?
C9 O4 1.205(15) . ?
C9 O3 1.334(17) . ?
N1 C25 1.420(10) . ?
N1 H1 0.8600 . ?
C25 O16 1.238(10) . ?
C10 C11 1.3900 . ?
C10 C15 1.3900 . ?
C11 C12 1.3900 . ?
C11 H11 0.9500 . ?
C12 C13 1.3900 . ?
C12 N2 1.398(13) . ?
C13 C14 1.3900 . ?
C13 H13 0.9500 . ?
C14 C15 1.3900 . ?
C14 C16 1.459(14) . ?
C15 H15 0.9500 . ?
C16 O7 1.217(14) . ?
C16 O8 1.295(13) . ?
C17 O10 1.278(13) . ?
C17 O9 1.283(13) . ?
C17 C18 1.487(11) . ?
C18 C19 1.3900 . ?
C18 C23 1.3900 . ?
C19 C20 1.3900 . ?
C19 H19 0.9500 . ?
C20 C27 1.327(12) . ?
C20 C21 1.3900 . ?
C21 C22 1.3900 . ?
C21 H21 0.9500 . ?
C22 C23 1.3900 . ?
C22 C24 1.479(13) . ?
C23 H23 0.9500 . ?
C27 O17 1.232(9) . ?
C27 N2 1.297(9) . ?
N2 H2D 0.8800 . ?
C24 O11 1.184(13) . ?
C24 O12 1.288(14) . ?
O1 Zn2 2.013(8) . ?
O2 Zn1 1.997(8) . ?
O3 Zn2 2.049(8) 5_556 ?
O4 Zn1 1.996(7) 5_556 ?
O5 Zn2 2.052(9) 2 ?
O6 Zn1 1.994(8) 2 ?
O7 Zn3 2.004(9) 3_565 ?
O8 Zn3 2.014(8) 6 ?
O9 Zn2 2.012(7) . ?
O10 Zn1 1.966(6) . ?
O11 Zn3 2.104(8) 4_665 ?
O12 Zn3 2.013(7) . ?
Zn1 O1A 1.990(7) . ?
Zn1 Zn2 2.9923(13) . ?
Zn2 O1C 1.927(9) . ?
Zn3 O1B 1.988(8) . ?
Zn3 Zn3 2.9924(18) 4_665 ?
O1A H1A1 0.9500 . ?
O1A H1A2 0.9500 . ?
O1B H1B1 0.9500 . ?
O1B H1B2 0.9500 . ?
O1C H1C1 0.9500 . ?
O1C H1C2 0.9500 . ?

loop_
_geom_torsion_atom_site_label_1
_geom_torsion_atom_site_label_2
_geom_torsion_atom_site_label_3
_geom_torsion_atom_site_label_4
_geom_torsion
_geom_torsion_site_symmetry_1
_geom_torsion_site_symmetry_2
_geom_torsion_site_symmetry_3
_geom_torsion_site_symmetry_4
_geom_torsion_publ_flag
O1 C1 C2 C3 -3.5(15) . . . . ?
O2 C1 C2 C3 174.4(8) . . . . ?
O1 C1 C2 C7 175.7(10) . . . . ?
O2 C1 C2 C7 -6.4(13) . . . . ?
C7 C2 C3 C4 0.0 . . . . ?
C1 C2 C3 C4 179.1(9) . . . . ?
C2 C3 C4 C5 0.0 . . . . ?
C2 C3 C4 C9 179.8(3) . . . . ?
C3 C4 C5 C6 0.0 . . . . ?
C9 C4 C5 C6 -179.9(3) . . . . ?
C4 C5 C6 C7 0.0 . . . . ?
C4 C5 C6 C25 179.8(2) . . . . ?
C5 C6 C7 C2 0.0 . . . . ?
C25 C6 C7 C2 -179.7(3) . . . . ?
C3 C2 C7 C6 0.0 . . . . ?
C1 C2 C7 C6 -179.1(9) . . . . ?
C5 C4 C9 O4 -13.0(11) . . . . ?
C3 C4 C9 O4 167.1(10) . . . . ?
C5 C4 C9 O3 163.9(9) . . . . ?
C3 C4 C9 O3 -15.9(9) . . . . ?
C5 C6 C25 O16 8.5(12) . . . . ?
C7 C6 C25 O16 -171.7(12) . . . . ?
C5 C6 C25 N1 -171.4(12) . . . . ?
C7 C6 C25 N1 8.3(12) . . . . ?
O5 C8 C10 C11 -12.3(16) . . . . ?
O6 C8 C10 C11 168.2(10) . . . . ?
O5 C8 C10 C15 172.8(10) . . . . ?
O6 C8 C10 C15 -6.7(16) . . . . ?
C15 C10 C11 C12 0.0 . . . . ?
C8 C10 C11 C12 -174.8(10) . . . . ?
C10 C11 C12 C13 0.0 . . . . ?
C10 C11 C12 N2 -173.8(13) . . . . ?
C11 C12 C13 C14 0.0 . . . . ?
N2 C12 C13 C14 174.2(12) . . . . ?
C12 C13 C14 C15 0.0 . . . . ?
C12 C13 C14 C16 -175.3(10) . . . . ?
C13 C14 C15 C10 0.0 . . . . ?
C16 C14 C15 C10 175.4(9) . . . . ?
C11 C10 C15 C14 0.0 . . . . ?
C8 C10 C15 C14 175.0(10) . . . . ?
C15 C14 C16 O7 -7.4(15) . . . . ?
C13 C14 C16 O7 167.9(10) . . . . ?
C15 C14 C16 O8 171.9(8) . . . . ?
C13 C14 C16 O8 -12.7(14) . . . . ?
O10 C17 C18 C19 -172.3(8) . . . . ?
O9 C17 C18 C19 4.7(13) . . . . ?
O10 C17 C18 C23 6.2(13) . . . . ?
O9 C17 C18 C23 -176.8(8) . . . . ?
C23 C18 C19 C20 0.0 . . . . ?
C17 C18 C19 C20 178.5(9) . . . . ?
C18 C19 C20 C27 -164.8(7) . . . . ?
C18 C19 C20 C21 0.0 . . . . ?
C27 C20 C21 C22 163.9(8) . . . . ?
C19 C20 C21 C22 0.0 . . . . ?
C20 C21 C22 C23 0.0 . . . . ?
C20 C21 C22 C24 176.8(10) . . . . ?
C21 C22 C23 C18 0.0 . . . . ?
C24 C22 C23 C18 -176.8(10) . . . . ?
C19 C18 C23 C22 0.0 . . . . ?
C17 C18 C23 C22 -178.5(9) . . . . ?
C21 C20 C27 O17 -160.3(10) . . . . ?
C19 C20 C27 O17 4.2(10) . . . . ?
C21 C20 C27 N2 19.6(11) . . . . ?
C19 C20 C27 N2 -175.9(9) . . . . ?
O17 C27 N2 C12 -6.8(15) . . . . ?
C20 C27 N2 C12 173.3(14) . . . . ?
C11 C12 N2 C27 -10(2) . . . . ?
C13 C12 N2 C27 176.5(12) . . . . ?
C23 C22 C24 O11 -173.1(10) . . . . ?
C21 C22 C24 O11 10.1(16) . . . . ?
C23 C22 C24 O12 6.3(16) . . . . ?
C21 C22 C24 O12 -170.5(9) . . . . ?
O2 C1 O1 Zn2 8(2) . . . . ?
C2 C1 O1 Zn2 -174.3(7) . . . . ?
O1 C1 O2 Zn1 -11(2) . . . . ?
C2 C1 O2 Zn1 171.0(7) . . . . ?
O4 C9 O3 Zn2 14(2) . . . 5_556 ?
C4 C9 O3 Zn2 -162.6(6) . . . 5_556 ?
O3 C9 O4 Zn1 -9.9(19) . . . 5_556 ?
C4 C9 O4 Zn1 166.6(5) . . . 5_556 ?
O6 C8 O5 Zn2 -7(2) . . . 2 ?
C10 C8 O5 Zn2 173.8(7) . . . 2 ?
O5 C8 O6 Zn1 9(2) . . . 2 ?
C10 C8 O6 Zn1 -171.1(8) . . . 2 ?
O8 C16 O7 Zn3 19(2) . . . 3_565 ?
C14 C16 O7 Zn3 -161.8(8) . . . 3_565 ?
O7 C16 O8 Zn3 -10.3(19) . . . 6 ?
C14 C16 O8 Zn3 170.4(7) . . . 6 ?
O10 C17 O9 Zn2 6.2(18) . . . . ?
C18 C17 O9 Zn2 -170.6(7) . . . . ?
O9 C17 O10 Zn1 -6.7(16) . . . . ?
C18 C17 O10 Zn1 170.1(7) . . . . ?
O12 C24 O11 Zn3 9(3) . . . 4_665 ?
C22 C24 O11 Zn3 -171.7(8) . . . 4_665 ?
O11 C24 O12 Zn3 -8(2) . . . . ?
C22 C24 O12 Zn3 173.1(8) . . . . ?
